data_1560374
loop_
_publ_author_name
'Stubbe, Jessica'
'Suhr, Simon'
'Beerhues, Julia'
'N\"o\&sler, Maite'
'Sarkar, Biprajit'

_publ_section_title
;
 The transformations of a methylene-bridged bis-triazolium salt: a
 mesoionic carbene based metallocage and analogues of TCNE and NacNac
;
_journal_issue 9
_journal_name_full 'Chemical Science'
_journal_page_first 3170
_journal_page_last 3178
_journal_paper_doi 10.1039/D0SC06957D
_journal_volume 12
_journal_year 2021
_chemical_formula_moiety 'C36 H48 Ag4 N24, 3(B F4), B F3.99, 3(C2 H3 N)'
_chemical_formula_sum 'C42 H57 Ag4 B4 F15.987 N27'
_chemical_formula_weight 1718.59
_space_group_crystal_system triclinic
_space_group_IT_number 2
_space_group_name_Hall '-P 1'
_space_group_name_H-M_alt 'P -1'
_symmetry_Int_Tables_number 2
_audit_creation_date 2020-04-23
_audit_creation_method
;
Olex2 1.2
(compiled 2018.05.29 svn.r3510 for OlexSys, GUI svn.r5506)
;
_audit_update_record
;
2020-08-24 deposited with the CCDC.	2021-02-02 downloaded from the CCDC.
;
_cell_angle_alpha 85.032(7)
_cell_angle_beta 81.796(8)
_cell_angle_gamma 77.855(7)
_cell_formula_units_Z 2
_cell_length_a 11.052(3)
_cell_length_b 14.637(4)
_cell_length_c 21.244(5)
_cell_measurement_reflns_used 11831
_cell_measurement_temperature 100(2)
_cell_measurement_theta_max 27.93
_cell_measurement_theta_min 2.240
_cell_volume 3319.6(15)
_computing_cell_refinement 'APEX3 (Bruker,2015)'
_computing_data_collection 'APEX3 (Bruker,2015)'
_computing_data_reduction 'SAINT+ (Bruker,2009)'
_computing_molecular_graphics 'Diamond 3D, Version 4.0 (Brandenburg,2014)'
_computing_publication_material 'Olex2 (Dolomanov et al., 2009)'
_computing_structure_refinement 'olex2.refine (Bourhis et al., 2015)'
_computing_structure_solution 'Olex2 (Dolomanov et al., 2009),intrinsic phasing'
_diffrn_ambient_temperature 100.02
_diffrn_measured_fraction_theta_full 0.9956
_diffrn_measured_fraction_theta_max 0.9956
_diffrn_measurement_device_type 'Bruker D8 Venture'
_diffrn_measurement_method 'Omega + Phi Scans'
_diffrn_radiation_type 'Mo K\a'
_diffrn_radiation_wavelength 0.71073
_diffrn_reflns_av_R_equivalents 0.0695
_diffrn_reflns_av_unetI/netI 0.0611
_diffrn_reflns_limit_h_max 14
_diffrn_reflns_limit_h_min -14
_diffrn_reflns_limit_k_max 19
_diffrn_reflns_limit_k_min -19
_diffrn_reflns_limit_l_max 27
_diffrn_reflns_limit_l_min -27
_diffrn_reflns_number 64288
_diffrn_reflns_theta_full 27.9263
_diffrn_reflns_theta_max 27.93
_diffrn_reflns_theta_min 2.24
_exptl_absorpt_coefficient_mu 1.261
_exptl_absorpt_correction_T_max 0.7454
_exptl_absorpt_correction_T_min 0.6908
_exptl_absorpt_correction_type multi-scan
_exptl_absorpt_process_details
;
SADABS-2016/2 (Bruker,2016) was used for absorption correction.
wR2(int) was 0.1027 before and 0.0563 after correction.
The Ratio of minimum to maximum transmission is 0.9268.
The \l/2 correction factor is Not present.
;
_exptl_crystal_colour yellow
_exptl_crystal_density_diffrn 1.7192
_exptl_crystal_description block
_exptl_crystal_F_000 1693.5905
_exptl_crystal_size_max 0.18
_exptl_crystal_size_mid 0.15
_exptl_crystal_size_min 0.09
_refine_diff_density_max 2.0808
_refine_diff_density_min -1.7892
_refine_diff_density_rms 0.2481
_refine_ls_d_res_high 0.7588
_refine_ls_d_res_low 9.0852
_refine_ls_goodness_of_fit_ref 1.0461
_refine_ls_hydrogen_treatment constr
_refine_ls_matrix_type full
_refine_ls_number_constraints 76
_refine_ls_number_parameters 897
_refine_ls_number_reflns 15858
_refine_ls_number_restraints 84
_refine_ls_restrained_S_all 1.0432
_refine_ls_R_factor_all 0.0850
_refine_ls_R_factor_gt 0.0571
_refine_ls_shift/su_max 0.0017
_refine_ls_shift/su_mean 0.0000
_refine_ls_structure_factor_coef Fsqd
_refine_ls_weighting_details 'w=1/[\s^2^(Fo^2^)+(0.0271P)^2^+18.0746P] where P=(Fo^2^+2Fc^2^)/3'
_refine_ls_weighting_scheme calc
_refine_ls_wR_factor_gt 0.1046
_refine_ls_wR_factor_ref 0.1146
_reflns_Friedel_coverage 0.0
_reflns_limit_h_max 14
_reflns_limit_h_min -14
_reflns_limit_k_max 19
_reflns_limit_k_min -19
_reflns_limit_l_max 27
_reflns_limit_l_min 0
_reflns_number_gt 11831
_reflns_number_total 15858
_reflns_threshold_expression I>=2u(I)
_cod_data_source_file d0sc06957d2.cif
_cod_data_source_block bip523_a
_cod_depositor_comments 'Adding full bibliography for 1560371--1560374.cif.'
_cod_original_cell_volume 3319.5(14)
_cod_database_code 1560374
_olex2_refinement_description
;
1. Fixed Uiso
 At 1.5 times of:
  All C(H,H,H) groups
2. Uiso/Uaniso restraints and constraints
Uanis(F5) \\sim Ueq, Uanis(F7) \\sim Ueq, Uanis(F2A) \\sim Ueq, Uanis(F1A)
\\sim Ueq, Uanis(F15A) \\sim Ueq, Uanis(F14) \\sim Ueq, Uanis(C41) \\sim Ueq:
with sigma of 0.001 and sigma for terminal atoms of 0.002
Uanis(F2A) \\sim Ueq, Uanis(F2B) \\sim Ueq: with sigma of 0.1 and sigma for
terminal atoms of 0.2
Uanis(F1A) \\sim Ueq, Uanis(F1B) \\sim Ueq: with sigma of 0.1 and sigma for
terminal atoms of 0.2
Uanis(F15A) \\sim Ueq: with sigma of 0.1 and sigma for terminal atoms of 0.2
: with sigma of 0.1 and sigma for terminal atoms of 0.2
Uanis(F2B) \\sim Ueq, Uanis(F2A) \\sim Ueq: with sigma of 0.1 and sigma for
terminal atoms of 0.2
: with sigma of 0.1 and sigma for terminal atoms of 0.2
3. Others
 Fixed Sof: F1A(0.5) F2A(0.4) F5(0.66) F7(0.66) F1aa(0.33333) F0aa(0.33333)
 F1B(0.5) F2B(0.6) F15A(0.5) F15B(0.5)
4.a Idealised Me refined as rotating group:
 C2(H2a,H2b,H2c), C3(H3a,H3b,H3c), C7(H7a,H7b,H7c), C8(H8a,H8b,H8c), C11(H11a,
 H11b,H11c), C12(H12a,H12b,H12c), C16(H16a,H16b,H16c), C17(H17a,H17b,H17c),
 C20(H20a,H20b,H20c), C21(H21a,H21b,H21c), C26(H26a,H26b,H26c), C25(H25a,H25b,
 H25c), C29(H29a,H29b,H29c), C30(H30a,H30b,H30c), C35(H35a,H35b,H35c), C34(H34a,
 H34b,H34c), C41(H41a,H41b,H41c), C71(H71a,H71b,H71c), C51(H51a,H51b,H51c)
;
_olex2_submission_special_instructions 'No special instructions were received'

loop_
_space_group_symop_id
_space_group_symop_operation_xyz
1 x,y,z
2 -x,-y,-z

loop_
_atom_site_label
_atom_site_type_symbol
_atom_site_fract_x
_atom_site_fract_y
_atom_site_fract_z
_atom_site_U_iso_or_equiv
_atom_site_adp_type
_atom_site_occupancy
_atom_site_refinement_flags_posn
_atom_site_refinement_flags_adp
_atom_site_disorder_group
Ag1 Ag -0.02159(4) 0.74437(3) 0.720613(18) 0.02350(9) Uani 1.000000 . . .
C1 C 0.0255(5) 0.6568(4) 0.6450(2) 0.0206(10) Uani 1.000000 . . .
N1 N -0.0120(4) 0.6697(3) 0.58617(19) 0.0206(9) Uani 1.000000 . . .
F1A F 0.0637(16) 0.2860(11) 0.9547(7) 0.111(6) Uani 0.500000 . U 2
B1 B 0.0607(6) 0.2253(5) 0.9082(4) 0.0350(15) Uani 1.000000 . . .
Ag2 Ag 0.15400(4) 0.64387(3) 0.849930(18) 0.02376(9) Uani 1.000000 . . .
C2 C -0.1046(6) 0.7472(4) 0.5626(3) 0.0408(15) Uani 1.000000 . . .
H2a H -0.100(3) 0.7458(18) 0.5163(4) 0.061(2) Uiso 1.000000 GR . .
H2b H -0.1882(7) 0.7409(17) 0.5826(15) 0.061(2) Uiso 1.000000 GR . .
H2c H -0.088(2) 0.8067(4) 0.5732(18) 0.061(2) Uiso 1.000000 GR . .
N2 N 0.0371(4) 0.6004(3) 0.54749(19) 0.0211(9) Uani 1.000000 . . .
F2A F -0.050(2) 0.1969(14) 0.9268(10) 0.079(6) Uani 0.400000 . U 2
B2 B 0.2744(6) 0.1999(5) 0.6140(3) 0.0326(14) Uani 1.000000 . . .
F5 F 0.2278(8) 0.2261(5) 0.5617(3) 0.0588(17) Uani 0.660000 . U 1
N5 N -0.0612(5) 0.4479(3) 0.8170(2) 0.0369(12) Uani 1.000000 . . .
C5 C 0.1715(5) 0.5241(4) 0.6965(3) 0.0318(13) Uani 1.000000 . . .
Ag4 Ag 0.25642(4) 0.78081(3) 0.650059(18) 0.02212(9) Uani 1.000000 . . .
C4 C 0.1047(5) 0.5717(4) 0.6423(2) 0.0230(11) Uani 1.000000 . . .
N4 N -0.0177(4) 0.5060(3) 0.8476(2) 0.0271(10) Uani 1.000000 . . .
F4 F 0.0595(5) 0.2448(3) 0.8438(2) 0.0736(14) Uani 1.000000 . . .
B4 B 0.6269(7) 1.0327(6) 0.8549(4) 0.051(2) Uani 1.000000 . . .
Ag3 Ag 0.43409(4) 0.69074(2) 0.763649(18) 0.02184(9) Uani 1.000000 . . .
C3 C 0.1837(6) 0.4552(4) 0.5543(3) 0.0382(15) Uani 1.000000 . . .
H3a H 0.197(3) 0.4046(9) 0.5875(4) 0.057(2) Uiso 1.000000 GR . .
H3b H 0.1387(19) 0.4371(17) 0.5224(14) 0.057(2) Uiso 1.000000 GR . .
H3c H 0.2647(16) 0.4669(9) 0.5338(17) 0.057(2) Uiso 1.000000 GR . .
N3 N 0.1104(4) 0.5406(3) 0.58304(19) 0.0218(9) Uani 1.000000 . . .
F3 F 0.1445(4) 0.1453(3) 0.9210(2) 0.0689(13) Uani 1.000000 . . .
B3 B 0.7287(7) 0.5667(5) 0.6779(4) 0.0415(17) Uani 1.000000 . . .
N6 N 0.0062(5) 0.4486(3) 0.7609(2) 0.0339(11) Uani 1.000000 . . .
C6 C 0.0919(5) 0.5042(4) 0.7563(2) 0.0245(11) Uani 1.000000 . . .
F6 F 0.3576(6) 0.2472(5) 0.6213(3) 0.116(2) Uani 1.000000 . . .
F7 F 0.1868(8) 0.2311(6) 0.6676(4) 0.093(2) Uani 0.660000 . U 1
N7 N 0.4642(4) 0.6459(3) 0.57235(19) 0.0244(9) Uani 1.000000 . . .
C7 C -0.0193(8) 0.3910(5) 0.7134(3) 0.059(2) Uani 1.000000 . . .
H7a H 0.0548(18) 0.343(2) 0.7020(19) 0.089(3) Uiso 1.000000 GR . .
H7b H -0.089(3) 0.361(3) 0.7311(10) 0.089(3) Uiso 1.000000 GR . .
H7c H -0.041(5) 0.4305(8) 0.6753(10) 0.089(3) Uiso 1.000000 GR . .
F8 F 0.2968(5) 0.1071(3) 0.6313(2) 0.0786(15) Uani 1.000000 . . .
N8 N 0.5262(4) 0.5592(3) 0.5622(2) 0.0298(10) Uani 1.000000 . . .
C8 C -0.0687(6) 0.5187(5) 0.9146(3) 0.0469(17) Uani 1.000000 . . .
H8a H -0.046(4) 0.5743(19) 0.9286(7) 0.070(3) Uiso 1.000000 GR . .
H8b H -0.1598(7) 0.527(3) 0.9191(4) 0.070(3) Uiso 1.000000 GR . .
H8c H -0.034(3) 0.4635(15) 0.9408(4) 0.070(3) Uiso 1.000000 GR . .
N9 N 0.4658(4) 0.5074(3) 0.6048(2) 0.0238(9) Uani 1.000000 . . .
F9 F 0.6717(4) 0.4900(3) 0.6959(2) 0.0656(13) Uani 1.000000 . . .
C9 C 0.0776(4) 0.5438(3) 0.8144(2) 0.0195(10) Uani 1.000000 . . .
F10 F 0.8241(4) 0.5388(3) 0.6264(2) 0.0598(12) Uani 1.000000 . . .
C10 C 0.3650(4) 0.6533(3) 0.6199(2) 0.0194(10) Uani 1.000000 . . .
N10 N 0.4666(4) 0.4924(3) 0.82826(19) 0.0208(9) Uani 1.000000 . . .
F11 F 0.6452(4) 0.6405(3) 0.6575(2) 0.0569(11) Uani 1.000000 . . .
C11 C 0.5104(6) 0.7237(4) 0.5355(3) 0.0369(14) Uani 1.000000 . . .
H11a H 0.540(4) 0.7609(17) 0.5640(4) 0.055(2) Uiso 1.000000 GR . .
H11b H 0.579(3) 0.6989(4) 0.5031(13) 0.055(2) Uiso 1.000000 GR . .
H11c H 0.4427(12) 0.7634(16) 0.5146(16) 0.055(2) Uiso 1.000000 GR . .
N11 N 0.4433(4) 0.4068(3) 0.8328(2) 0.0250(9) Uani 1.000000 . . .
F12 F 0.7759(4) 0.5902(3) 0.7287(2) 0.0580(11) Uani 1.000000 . . .
C12 C 0.5139(6) 0.4065(4) 0.6110(3) 0.0379(15) Uani 1.000000 . . .
H12a H 0.4445(7) 0.3734(4) 0.614(2) 0.057(2) Uiso 1.000000 GR . .
H12b H 0.573(3) 0.3871(6) 0.5734(10) 0.057(2) Uiso 1.000000 GR . .
H12c H 0.556(3) 0.3913(5) 0.6493(11) 0.057(2) Uiso 1.000000 GR . .
N12 N 0.3777(4) 0.4076(3) 0.78525(19) 0.0202(9) Uani 1.000000 . . .
N13 N -0.0636(4) 0.8914(3) 0.89008(19) 0.0240(9) Uani 1.000000 . . .
C13 C 0.3691(5) 0.5610(4) 0.6398(2) 0.0222(10) Uani 1.000000 . . .
F13 F 0.5832(4) 0.9524(4) 0.8595(3) 0.0861(16) Uani 1.000000 . . .
N14 N -0.1588(4) 0.8483(4) 0.9044(2) 0.0304(11) Uani 1.000000 . . .
C14 C 0.2932(5) 0.5214(4) 0.6961(3) 0.0339(13) Uani 1.000000 . . .
F14 F 0.7221(5) 1.0140(4) 0.8034(3) 0.0882(16) Uani 1.000000 . U .
N15 N -0.1566(4) 0.8037(3) 0.85222(19) 0.0244(9) Uani 1.000000 . . .
C15 C 0.3620(4) 0.4921(3) 0.7519(2) 0.0189(10) Uani 1.000000 . . .
F15A F 0.7047(8) 1.0570(5) 0.8931(4) 0.0470(18) Uani 0.500000 . U 2
F16 F 0.5394(4) 1.1090(3) 0.8384(2) 0.0692(14) Uani 1.000000 . . .
C16 C 0.3350(6) 0.3220(4) 0.7757(3) 0.0364(14) Uani 1.000000 . . .
H16a H 0.322(4) 0.3215(14) 0.7310(5) 0.055(2) Uiso 1.000000 GR . .
H16b H 0.3981(18) 0.2672(4) 0.7864(19) 0.055(2) Uiso 1.000000 GR . .
H16c H 0.256(2) 0.3202(14) 0.8032(14) 0.055(2) Uiso 1.000000 GR . .
N16 N 0.1039(4) 0.9826(3) 0.6332(2) 0.0251(9) Uani 1.000000 . . .
N18 N 0.0293(4) 1.0350(3) 0.7210(2) 0.0232(9) Uani 1.000000 . . .
C18 C 0.4211(4) 0.5496(3) 0.7795(2) 0.0185(10) Uani 1.000000 . . .
N17 N 0.0316(4) 1.0570(3) 0.6594(2) 0.0299(10) Uani 1.000000 . . .
C17 C 0.5428(7) 0.5144(4) 0.8737(3) 0.0420(16) Uani 1.000000 . . .
H17a H 0.522(3) 0.5817(6) 0.8799(16) 0.063(2) Uiso 1.000000 GR . .
H17b H 0.526(3) 0.480(2) 0.9145(7) 0.063(2) Uiso 1.000000 GR . .
H17c H 0.6313(7) 0.497(3) 0.8570(10) 0.063(2) Uiso 1.000000 GR . .
N19 N 0.2884(4) 0.8547(3) 0.93108(19) 0.0211(9) Uani 1.000000 . . .
C19 C -0.0666(4) 0.8166(3) 0.8038(2) 0.0187(10) Uani 1.000000 . . .
N20 N 0.3082(4) 0.7871(3) 0.9758(2) 0.0254(9) Uani 1.000000 . . .
C20 C -0.2540(6) 0.7486(4) 0.8519(3) 0.0369(14) Uani 1.000000 . . .
H20a H -0.2320(19) 0.709(2) 0.8157(11) 0.055(2) Uiso 1.000000 GR . .
H20b H -0.260(3) 0.710(2) 0.8917(9) 0.055(2) Uiso 1.000000 GR . .
H20c H -0.3343(9) 0.7912(4) 0.8481(19) 0.055(2) Uiso 1.000000 GR . .
N21 N 0.2667(4) 0.7181(3) 0.95453(19) 0.0225(9) Uani 1.000000 . . .
C21 C -0.0414(5) 0.9520(4) 0.9364(3) 0.0358(14) Uani 1.000000 . . .
H21a H 0.019(3) 0.990(2) 0.9163(6) 0.054(2) Uiso 1.000000 GR . .
H21b H -0.1200(9) 0.994(2) 0.9514(14) 0.054(2) Uiso 1.000000 GR . .
H21c H -0.008(3) 0.9136(5) 0.9725(9) 0.054(2) Uiso 1.000000 GR . .
N22 N 0.5148(4) 0.8852(3) 0.73077(19) 0.0188(8) Uani 1.000000 . . .
C22 C -0.0056(4) 0.8745(3) 0.8299(2) 0.0182(10) Uani 1.000000 . . .
N23 N 0.4784(4) 0.9770(3) 0.7332(2) 0.0220(9) Uani 1.000000 . . .
C23 C 0.1088(5) 0.9056(4) 0.7986(2) 0.0231(11) Uani 1.000000 . . .
N24 N 0.3675(4) 0.9877(3) 0.76639(19) 0.0181(8) Uani 1.000000 . . .
C24 C 0.1017(4) 0.9483(3) 0.7327(2) 0.0185(10) Uani 1.000000 . . .
C26 C 0.1289(6) 0.9873(4) 0.5632(3) 0.0408(15) Uani 1.000000 . . .
H26a H 0.163(4) 0.9243(6) 0.5485(3) 0.061(2) Uiso 1.000000 GR . .
H26b H 0.0509(9) 1.013(3) 0.5453(3) 0.061(2) Uiso 1.000000 GR . .
H26c H 0.189(3) 1.028(2) 0.5491(3) 0.061(2) Uiso 1.000000 GR . .
C25 C -0.0429(6) 1.1021(4) 0.7660(3) 0.0373(14) Uani 1.000000 . . .
H25a H 0.0081(14) 1.109(2) 0.7989(11) 0.056(2) Uiso 1.000000 GR . .
H25b H -0.068(3) 1.1630(8) 0.7434(4) 0.056(2) Uiso 1.000000 GR . .
H25c H -0.118(2) 1.0798(14) 0.7860(14) 0.056(2) Uiso 1.000000 GR . .
C29 C 0.2743(6) 0.6304(4) 0.9944(3) 0.0371(14) Uani 1.000000 . . .
H29a H 0.249(4) 0.5833(10) 0.9717(8) 0.056(2) Uiso 1.000000 GR . .
H29b H 0.3603(10) 0.6078(15) 1.0036(16) 0.056(2) Uiso 1.000000 GR . .
H29c H 0.219(3) 0.6416(7) 1.0344(9) 0.056(2) Uiso 1.000000 GR . .
C28 C 0.2186(4) 0.7382(4) 0.8977(2) 0.0198(10) Uani 1.000000 . . .
C27 C 0.1520(4) 0.9120(3) 0.6742(2) 0.0197(10) Uani 1.000000 . . .
C30 C 0.3244(6) 0.9438(4) 0.9385(3) 0.0331(13) Uani 1.000000 . . .
H30a H 0.2567(15) 0.9958(4) 0.9288(18) 0.0497(19) Uiso 1.000000 GR . .
H30b H 0.340(4) 0.9462(12) 0.9825(5) 0.0497(19) Uiso 1.000000 GR . .
H30c H 0.400(2) 0.9488(13) 0.9093(13) 0.0497(19) Uiso 1.000000 GR . .
N40 N 0.8174(8) -0.0157(5) 0.5919(4) 0.077(2) Uani 1.000000 . . .
C40 C 0.7454(8) 0.0408(5) 0.6149(4) 0.055(2) Uani 1.000000 . . .
C36 C 0.4320(4) 0.8341(3) 0.7621(2) 0.0169(9) Uani 1.000000 . . .
C35 C 0.6388(5) 0.8498(4) 0.6972(3) 0.0317(13) Uani 1.000000 . . .
H35a H 0.6577(15) 0.7813(4) 0.7019(15) 0.0476(19) Uiso 1.000000 GR . .
H35b H 0.6405(11) 0.870(2) 0.6519(4) 0.0476(19) Uiso 1.000000 GR . .
H35c H 0.7012(6) 0.875(2) 0.7152(12) 0.0476(19) Uiso 1.000000 GR . .
C34 C 0.2992(5) 1.0826(4) 0.7802(3) 0.0348(14) Uani 1.000000 . . .
H34a H 0.235(2) 1.0795(4) 0.8169(12) 0.052(2) Uiso 1.000000 GR . .
H34b H 0.3574(8) 1.1199(9) 0.7900(19) 0.052(2) Uiso 1.000000 GR . .
H34c H 0.260(3) 1.1118(11) 0.7430(7) 0.052(2) Uiso 1.000000 GR . .
C33 C 0.3354(4) 0.9039(3) 0.7853(2) 0.0175(10) Uani 1.000000 . . .
C32 C 0.2172(5) 0.8881(4) 0.8235(2) 0.0264(11) Uani 1.000000 . . .
C31 C 0.2345(4) 0.8288(3) 0.8833(2) 0.0196(10) Uani 1.000000 . . .
N50 N 0.6724(6) 0.2799(5) 0.7360(3) 0.0618(18) Uani 1.000000 . . .
C50 C 0.6906(6) 0.2723(4) 0.7877(3) 0.0431(16) Uani 1.000000 . . .
C41 C 0.6523(10) 0.1134(7) 0.6459(5) 0.095(3) Uani 1.000000 . U .
H41a H 0.577(3) 0.124(4) 0.625(2) 0.143(5) Uiso 1.000000 GR . .
H41b H 0.633(5) 0.094(2) 0.6908(10) 0.143(5) Uiso 1.000000 GR . .
H41c H 0.685(3) 0.1713(16) 0.643(3) 0.143(5) Uiso 1.000000 GR . .
C70 C 0.1760(6) 0.7362(4) 0.4512(3) 0.0316(13) Uani 1.000000 . . .
N70 N 0.2183(5) 0.7646(4) 0.4888(2) 0.0457(14) Uani 1.000000 . . .
C71 C 0.1215(7) 0.7005(5) 0.4023(3) 0.0464(17) Uani 1.000000 . . .
H71a H 0.175(2) 0.703(3) 0.3614(5) 0.070(3) Uiso 1.000000 GR . .
H71b H 0.115(4) 0.6354(11) 0.4141(11) 0.070(3) Uiso 1.000000 GR . .
H71c H 0.0384(18) 0.739(2) 0.3983(15) 0.070(3) Uiso 1.000000 GR . .
C51 C 0.7194(6) 0.2650(5) 0.8532(3) 0.0490(18) Uani 1.000000 . . .
H51a H 0.6463(15) 0.296(3) 0.8809(5) 0.073(3) Uiso 1.000000 GR . .
H51b H 0.742(4) 0.1989(5) 0.8675(8) 0.073(3) Uiso 1.000000 GR . .
H51c H 0.790(3) 0.295(3) 0.8551(5) 0.073(3) Uiso 1.000000 GR . .
F1aa F 0.3201(17) 0.1745(11) 0.5446(6) 0.081(5) Uani 0.333330 . . 2
F0aa F 0.1514(12) 0.2421(10) 0.5961(9) 0.077(5) Uani 0.333330 . . 2
F15B F 0.6443(11) 1.0354(8) 0.9180(6) 0.088(3) Uiso 0.500000 . U 1
F1B F 0.1060(11) 0.3036(6) 0.9234(6) 0.068(3) Uani 0.500000 . U 1
F2B F -0.0529(9) 0.2303(11) 0.9406(5) 0.093(5) Uani 0.600000 . U 1

loop_
_atom_site_aniso_label
_atom_site_aniso_U_11
_atom_site_aniso_U_22
_atom_site_aniso_U_33
_atom_site_aniso_U_12
_atom_site_aniso_U_13
_atom_site_aniso_U_23
Ag1 0.0253(2) 0.0274(2) 0.01978(19) -0.00804(16) -0.00129(15) -0.00817(15)
C1 0.018(3) 0.030(3) 0.019(2) -0.013(2) -0.0035(19) -0.005(2)
N1 0.019(2) 0.022(2) 0.023(2) -0.0056(17) -0.0046(17) -0.0037(17)
F1A 0.111(6) 0.110(6) 0.112(6) -0.0214(11) -0.0142(10) -0.0079(10)
B1 0.024(3) 0.035(4) 0.046(4) -0.001(3) -0.007(3) -0.011(3)
Ag2 0.0291(2) 0.0241(2) 0.02026(19) -0.00981(16) -0.00351(16) -0.00164(15)
C2 0.043(4) 0.034(3) 0.041(4) 0.006(3) -0.012(3) -0.000(3)
N2 0.020(2) 0.028(2) 0.017(2) -0.0057(18) -0.0027(16) -0.0013(17)
F2A 0.077(6) 0.079(6) 0.080(6) -0.0162(11) -0.0097(10) -0.0048(10)
B2 0.030(4) 0.033(4) 0.034(4) -0.003(3) -0.007(3) -0.003(3)
F5 0.060(2) 0.060(2) 0.056(2) -0.0108(9) -0.0107(9) -0.0030(9)
N5 0.032(3) 0.042(3) 0.045(3) -0.025(2) -0.016(2) 0.017(2)
C5 0.026(3) 0.045(3) 0.026(3) -0.006(3) -0.008(2) -0.004(2)
Ag4 0.0259(2) 0.01802(18) 0.02040(19) -0.00240(15) 0.00050(15) -0.00080(14)
C4 0.017(3) 0.033(3) 0.022(3) -0.006(2) -0.011(2) -0.005(2)
N4 0.020(2) 0.029(2) 0.033(2) -0.0127(19) -0.0038(19) 0.0109(19)
F4 0.097(4) 0.055(3) 0.059(3) -0.005(2) 0.000(3) 0.008(2)
B4 0.032(4) 0.060(5) 0.063(5) -0.001(4) -0.015(4) -0.025(4)
Ag3 0.0282(2) 0.01354(17) 0.0250(2) -0.00750(15) -0.00414(16) 0.00205(14)
C3 0.032(3) 0.042(3) 0.040(3) 0.008(3) -0.012(3) -0.024(3)
N3 0.015(2) 0.029(2) 0.024(2) -0.0037(17) -0.0092(17) -0.0071(18)
F3 0.068(3) 0.061(3) 0.059(3) 0.027(2) -0.003(2) -0.010(2)
B3 0.025(4) 0.041(4) 0.063(5) -0.015(3) -0.007(3) -0.007(4)
N6 0.039(3) 0.035(3) 0.036(3) -0.021(2) -0.014(2) 0.001(2)
C6 0.021(3) 0.027(3) 0.027(3) -0.007(2) -0.006(2) 0.001(2)
F6 0.151(6) 0.163(6) 0.082(4) -0.124(5) -0.054(4) 0.018(4)
F7 0.093(3) 0.093(3) 0.091(3) -0.0142(10) -0.0109(10) -0.0055(10)
N7 0.026(2) 0.027(2) 0.020(2) -0.0054(19) -0.0015(18) -0.0038(18)
C7 0.079(6) 0.062(5) 0.056(5) -0.039(4) -0.024(4) -0.014(4)
F8 0.108(4) 0.055(3) 0.086(3) -0.028(3) -0.048(3) 0.016(2)
N8 0.029(3) 0.035(3) 0.022(2) 0.003(2) -0.0011(19) -0.0094(19)
C8 0.051(4) 0.058(4) 0.028(3) -0.018(3) 0.007(3) 0.015(3)
N9 0.026(2) 0.022(2) 0.024(2) -0.0005(18) -0.0091(18) -0.0053(18)
F9 0.044(2) 0.049(2) 0.106(4) -0.025(2) 0.019(2) -0.023(2)
C9 0.016(2) 0.021(2) 0.023(2) -0.0085(19) -0.0026(19) 0.0036(19)
F10 0.035(2) 0.054(2) 0.090(3) -0.0165(19) 0.016(2) -0.023(2)
C10 0.018(2) 0.026(3) 0.015(2) -0.007(2) -0.0039(19) -0.0023(19)
N10 0.028(2) 0.0155(19) 0.021(2) -0.0056(17) -0.0108(18) -0.0005(16)
F11 0.049(2) 0.056(2) 0.066(3) -0.001(2) -0.009(2) -0.023(2)
C11 0.042(4) 0.041(3) 0.027(3) -0.019(3) 0.011(3) 0.003(3)
N11 0.036(3) 0.017(2) 0.025(2) -0.0062(18) -0.0120(19) 0.0006(17)
F12 0.066(3) 0.056(2) 0.064(3) -0.026(2) -0.025(2) -0.007(2)
C12 0.044(4) 0.026(3) 0.043(4) 0.007(3) -0.018(3) -0.010(3)
N12 0.020(2) 0.016(2) 0.026(2) -0.0045(16) -0.0082(17) 0.0003(16)
N13 0.017(2) 0.038(3) 0.018(2) -0.0086(19) -0.0014(17) -0.0071(18)
C13 0.017(3) 0.027(3) 0.024(3) -0.004(2) -0.010(2) -0.002(2)
F13 0.051(3) 0.093(4) 0.124(5) -0.028(3) -0.029(3) -0.002(3)
N14 0.022(2) 0.052(3) 0.020(2) -0.015(2) -0.0004(18) -0.004(2)
C14 0.032(3) 0.035(3) 0.040(3) -0.013(3) -0.020(3) 0.010(3)
F14 0.079(2) 0.088(2) 0.094(2) -0.0124(9) -0.0064(9) -0.0045(9)
N15 0.023(2) 0.034(2) 0.020(2) -0.0129(19) -0.0034(17) 0.0014(18)
C15 0.016(2) 0.016(2) 0.024(3) -0.0020(18) -0.0065(19) 0.0035(19)
F15A 0.047(2) 0.048(2) 0.047(2) -0.0096(9) -0.0101(9) -0.0039(9)
F16 0.043(2) 0.078(3) 0.085(3) 0.022(2) -0.031(2) -0.043(3)
C16 0.050(4) 0.017(3) 0.050(4) -0.017(3) -0.021(3) 0.004(2)
N16 0.031(3) 0.023(2) 0.020(2) -0.0023(19) -0.0041(18) 0.0023(17)
N18 0.021(2) 0.021(2) 0.025(2) 0.0002(17) -0.0029(18) -0.0025(17)
C18 0.016(2) 0.018(2) 0.019(2) -0.0005(19) 0.0011(18) -0.0002(19)
N17 0.034(3) 0.026(2) 0.025(2) 0.003(2) -0.006(2) 0.0039(19)
C17 0.068(5) 0.029(3) 0.041(4) -0.022(3) -0.031(3) 0.002(3)
N19 0.021(2) 0.025(2) 0.019(2) -0.0086(18) -0.0025(17) -0.0011(17)
C19 0.018(2) 0.020(2) 0.017(2) -0.0008(19) -0.0027(18) -0.0012(18)
N20 0.024(2) 0.032(2) 0.022(2) -0.0050(19) -0.0093(18) -0.0010(18)
C20 0.034(3) 0.052(4) 0.031(3) -0.029(3) -0.001(3) 0.004(3)
N21 0.025(2) 0.026(2) 0.017(2) -0.0065(18) -0.0049(17) 0.0017(17)
C21 0.026(3) 0.059(4) 0.025(3) -0.007(3) -0.002(2) -0.022(3)
N22 0.017(2) 0.019(2) 0.022(2) -0.0073(16) -0.0023(16) 0.0002(16)
C22 0.014(2) 0.024(2) 0.015(2) -0.0022(19) -0.0001(18) -0.0030(19)
N23 0.021(2) 0.018(2) 0.029(2) -0.0103(17) -0.0028(18) 0.0030(17)
C23 0.014(2) 0.030(3) 0.024(3) -0.002(2) -0.001(2) -0.002(2)
N24 0.013(2) 0.0160(19) 0.026(2) -0.0054(16) -0.0046(16) 0.0019(16)
C24 0.013(2) 0.021(2) 0.023(2) -0.0051(19) -0.0060(19) 0.0025(19)
C26 0.059(4) 0.042(4) 0.020(3) -0.008(3) -0.007(3) 0.005(2)
C25 0.037(3) 0.029(3) 0.038(3) 0.010(3) 0.003(3) -0.008(3)
C29 0.055(4) 0.028(3) 0.029(3) -0.011(3) -0.010(3) 0.009(2)
C28 0.016(2) 0.031(3) 0.013(2) -0.005(2) -0.0030(18) 0.0003(19)
C27 0.018(2) 0.019(2) 0.021(2) -0.0052(19) 0.0008(19) 0.0013(19)
C30 0.039(3) 0.033(3) 0.031(3) -0.016(3) -0.002(3) -0.004(2)
N40 0.088(6) 0.064(5) 0.072(5) -0.025(4) 0.022(4) 0.004(4)
C40 0.070(5) 0.051(4) 0.048(4) -0.038(4) 0.016(4) -0.005(3)
C36 0.019(2) 0.019(2) 0.016(2) -0.0094(19) -0.0053(18) -0.0003(18)
C35 0.022(3) 0.033(3) 0.037(3) -0.005(2) 0.005(2) 0.000(2)
C34 0.033(3) 0.016(3) 0.056(4) -0.001(2) -0.010(3) -0.003(2)
C33 0.014(2) 0.020(2) 0.023(2) -0.0107(19) -0.0043(19) 0.0012(19)
C32 0.023(3) 0.031(3) 0.024(3) -0.006(2) -0.002(2) 0.003(2)
C31 0.015(2) 0.027(3) 0.016(2) -0.003(2) -0.0035(18) 0.0005(19)
N50 0.065(4) 0.068(4) 0.038(4) 0.016(3) -0.007(3) 0.000(3)
C50 0.031(3) 0.038(4) 0.052(4) 0.006(3) 0.003(3) -0.008(3)
C41 0.096(3) 0.095(3) 0.096(3) -0.0195(6) -0.0112(5) -0.0054(5)
C70 0.040(3) 0.033(3) 0.022(3) -0.014(3) 0.002(2) 0.002(2)
N70 0.055(4) 0.058(4) 0.033(3) -0.031(3) -0.010(3) 0.001(3)
C71 0.069(5) 0.054(4) 0.025(3) -0.033(4) -0.006(3) 0.000(3)
C51 0.039(4) 0.061(4) 0.046(4) 0.005(3) -0.016(3) -0.020(3)
F1aa 0.121(13) 0.085(10) 0.049(8) -0.070(10) 0.033(8) -0.021(7)
F0aa 0.031(7) 0.074(10) 0.136(14) -0.002(6) -0.039(8) -0.036(9)
F1B 0.101(8) 0.031(4) 0.093(8) -0.025(5) -0.065(7) 0.002(5)
F2B 0.020(4) 0.172(14) 0.064(7) 0.024(6) 0.015(4) -0.014(7)

loop_
_atom_type_symbol
_atom_type_scat_dispersion_real
_atom_type_scat_dispersion_imag
_atom_type_scat_Cromer_Mann_a1
_atom_type_scat_Cromer_Mann_a2
_atom_type_scat_Cromer_Mann_a3
_atom_type_scat_Cromer_Mann_a4
_atom_type_scat_Cromer_Mann_b1
_atom_type_scat_Cromer_Mann_b2
_atom_type_scat_Cromer_Mann_b3
_atom_type_scat_Cromer_Mann_b4
_atom_type_scat_Cromer_Mann_c
_atom_type_scat_source
_atom_type_scat_dispersion_source
C 0.00347 0.00161 2.31000 1.02000 1.58860 0.86500 20.84390 10.20750 0.56870 51.65120 0.215599998832 'International Tables Volume C Table 6.1.1.4 (pp. 500-502)' 'Henke, Gullikson and Davis, At. Data and Nucl. Data Tables, 1993, 54, 2'
B 0.00141 0.00067 2.05450 1.33260 1.09790 0.70680 23.21850 1.02100 60.34980 0.14030 -0.193200007081 'International Tables Volume C Table 6.1.1.4 (pp. 500-502)' 'Henke, Gullikson and Davis, At. Data and Nucl. Data Tables, 1993, 54, 2'
Ag -0.87744 1.09825 19.28080 16.68850 4.80450 1.04630 0.64460 7.47260 24.66050 99.81560 5.17899990082 'International Tables Volume C Table 6.1.1.4 (pp. 500-502)' 'Henke, Gullikson and Davis, At. Data and Nucl. Data Tables, 1993, 54, 2'
F 0.01794 0.01033 3.53920 2.64120 1.51700 1.02430 10.28250 4.29440 0.26150 26.14760 0.277599990368 'International Tables Volume C Table 6.1.1.4 (pp. 500-502)' 'Henke, Gullikson and Davis, At. Data and Nucl. Data Tables, 1993, 54, 2'
H 0.00000 0.00000 0.49300 0.32291 0.14019 0.04081 10.51090 26.12570 3.14236 57.79970 0.0030380000826 'International Tables Volume C Table 6.1.1.4 (pp. 500-502)' 'Henke, Gullikson and Davis, At. Data and Nucl. Data Tables, 1993, 54, 2'
N 0.00653 0.00323 12.21260 3.13220 2.01250 1.16630 0.00570 9.89330 28.99750 0.58260 -11.5290002823 'International Tables Volume C Table 6.1.1.4 (pp. 500-502)' 'Henke, Gullikson and Davis, At. Data and Nucl. Data Tables, 1993, 54, 2'

loop_
_geom_angle_atom_site_label_1
_geom_angle_atom_site_label_2
_geom_angle_atom_site_label_3
_geom_angle
_geom_angle_site_symmetry_1
_geom_angle_site_symmetry_3
_geom_angle_publ_flag
Ag4 Ag1 C1 74.77(13) . . ?
C19 Ag1 C1 172.77(19) . . ?
C19 Ag1 Ag4 108.03(13) . . ?
N1 C1 Ag1 129.5(4) . . ?
C4 C1 Ag1 128.0(4) . . ?
C4 C1 N1 102.5(4) . . ?
C2 N1 C1 127.4(4) . . ?
N2 N1 C1 115.1(4) . . ?
N2 N1 C2 117.5(4) . . ?
F2A B1 F1A 103.0(11) . . ?
F3 B1 F4 111.7(5) . . ?
F2B B1 F1B 107.0(10) . . ?
C28 Ag2 C9 172.05(18) . . ?
H2a C2 N1 109.5 . . ?
H2b C2 N1 109.5 . . ?
H2b C2 H2a 109.5 . . ?
H2c C2 N1 109.5 . . ?
H2c C2 H2a 109.5 . . ?
H2c C2 H2b 109.5 . . ?
N3 N2 N1 102.8(4) . . ?
F7 B2 F5 111.0(7) . . ?
F8 B2 F6 118.0(6) . . ?
F0aa B2 F1aa 89.9(10) . . ?
N6 N5 N4 102.5(4) . . ?
C6 C5 C4 116.3(5) . . ?
C14 C5 C4 120.8(5) . . ?
C14 C5 C6 120.8(5) . . ?
Ag3 Ag4 Ag1 100.324(13) . . ?
C10 Ag4 Ag1 108.77(13) . . ?
C10 Ag4 Ag3 72.63(13) . . ?
C27 Ag4 Ag1 73.94(13) . . ?
C27 Ag4 Ag3 109.77(13) . . ?
C27 Ag4 C10 176.20(18) . . ?
C5 C4 C1 124.0(5) . . ?
N3 C4 C1 108.0(4) . . ?
N3 C4 C5 128.0(5) . . ?
C8 N4 N5 117.4(5) . . ?
C9 N4 N5 116.0(4) . . ?
C9 N4 C8 126.4(5) . . ?
F14 B4 F13 99.8(6) . . ?
F16 B4 F13 112.1(6) . . ?
F16 B4 F14 109.2(7) . . ?
C18 Ag3 Ag4 106.75(13) . . ?
C36 Ag3 Ag4 76.79(12) . . ?
C36 Ag3 C18 171.11(18) . . ?
H3b C3 H3a 109.5 . . ?
H3c C3 H3a 109.5 . . ?
H3c C3 H3b 109.5 . . ?
N3 C3 H3a 109.5 . . ?
N3 C3 H3b 109.5 . . ?
N3 C3 H3c 109.5 . . ?
C4 N3 N2 111.6(4) . . ?
C3 N3 N2 117.8(4) . . ?
C3 N3 C4 130.6(4) . . ?
F10 B3 F9 106.5(5) . . ?
F11 B3 F9 110.3(5) . . ?
F11 B3 F10 109.0(6) . . ?
F12 B3 F9 109.5(6) . . ?
F12 B3 F10 112.0(5) . . ?
F12 B3 F11 109.4(6) . . ?
C6 N6 N5 113.2(4) . . ?
C7 N6 N5 117.2(5) . . ?
C7 N6 C6 129.6(5) . . ?
N6 C6 C5 123.9(5) . . ?
C9 C6 C5 129.0(5) . . ?
C9 C6 N6 106.8(4) . . ?
C10 N7 N8 115.3(4) . . ?
C11 N7 N8 118.4(4) . . ?
C11 N7 C10 126.2(4) . . ?
H7a C7 N6 109.5 . . ?
H7b C7 N6 109.5 . . ?
H7b C7 H7a 109.5 . . ?
H7c C7 N6 109.5 . . ?
H7c C7 H7a 109.5 . . ?
H7c C7 H7b 109.5 . . ?
N9 N8 N7 103.2(4) . . ?
H8a C8 N4 109.5 . . ?
H8b C8 N4 109.5 . . ?
H8b C8 H8a 109.5 . . ?
H8c C8 N4 109.5 . . ?
H8c C8 H8a 109.5 . . ?
H8c C8 H8b 109.5 . . ?
C12 N9 N8 119.0(4) . . ?
C13 N9 N8 111.4(4) . . ?
C13 N9 C12 129.5(5) . . ?
N4 C9 Ag2 123.3(4) . . ?
C6 C9 Ag2 134.8(4) . . ?
C6 C9 N4 101.6(4) . . ?
N7 C10 Ag4 123.9(3) . . ?
C13 C10 Ag4 134.7(4) . . ?
C13 C10 N7 101.3(4) . . ?
C18 N10 N11 115.7(4) . . ?
C17 N10 N11 117.4(4) . . ?
C17 N10 C18 126.7(4) . . ?
H11a C11 N7 109.5 . . ?
H11b C11 N7 109.5 . . ?
H11b C11 H11a 109.5 . . ?
H11c C11 N7 109.5 . . ?
H11c C11 H11a 109.5 . . ?
H11c C11 H11b 109.5 . . ?
N12 N11 N10 103.3(4) . . ?
H12a C12 N9 109.5 . . ?
H12b C12 N9 109.5 . . ?
H12b C12 H12a 109.5 . . ?
H12c C12 N9 109.5 . . ?
H12c C12 H12a 109.5 . . ?
H12c C12 H12b 109.5 . . ?
C15 N12 N11 111.4(4) . . ?
C16 N12 N11 118.3(4) . . ?
C16 N12 C15 130.3(4) . . ?
C21 N13 N14 118.3(4) . . ?
C22 N13 N14 111.2(4) . . ?
C22 N13 C21 130.3(4) . . ?
C10 C13 N9 108.9(4) . . ?
C14 C13 N9 122.5(5) . . ?
C14 C13 C10 128.2(5) . . ?
N15 N14 N13 103.2(4) . . ?
C13 C14 C5 121.3(5) . . ?
C15 C14 C5 124.6(5) . . ?
C15 C14 C13 113.6(4) . . ?
C19 N15 N14 115.7(4) . . ?
C20 N15 N14 117.4(4) . . ?
C20 N15 C19 126.9(4) . . ?
C14 C15 N12 128.0(4) . . ?
C18 C15 N12 108.0(4) . . ?
C18 C15 C14 124.0(4) . . ?
H16a C16 N12 109.5 . . ?
H16b C16 N12 109.5 . . ?
H16b C16 H16a 109.5 . . ?
H16c C16 N12 109.5 . . ?
H16c C16 H16a 109.5 . . ?
H16c C16 H16b 109.5 . . ?
C26 N16 N17 116.4(4) . . ?
C27 N16 N17 116.2(4) . . ?
C27 N16 C26 127.3(4) . . ?
C24 N18 N17 111.4(4) . . ?
C25 N18 N17 119.2(4) . . ?
C25 N18 C24 129.3(4) . . ?
N10 C18 Ag3 124.3(3) . . ?
C15 C18 Ag3 133.9(4) . . ?
C15 C18 N10 101.6(4) . . ?
N18 N17 N16 103.4(4) . . ?
H17a C17 N10 109.5 . . ?
H17b C17 N10 109.5 . . ?
H17b C17 H17a 109.5 . . ?
H17c C17 N10 109.5 . . ?
H17c C17 H17a 109.5 . . ?
H17c C17 H17b 109.5 . . ?
C30 N19 N20 118.5(4) . . ?
C31 N19 N20 111.8(4) . . ?
C31 N19 C30 129.7(4) . . ?
N15 C19 Ag1 125.8(4) . . ?
C22 C19 Ag1 131.6(4) . . ?
C22 C19 N15 101.7(4) . . ?
N21 N20 N19 103.1(4) . . ?
H20a C20 N15 109.5 . . ?
H20b C20 N15 109.5 . . ?
H20b C20 H20a 109.5 . . ?
H20c C20 N15 109.5 . . ?
H20c C20 H20a 109.5 . . ?
H20c C20 H20b 109.5 . . ?
C29 N21 N20 117.3(4) . . ?
C28 N21 N20 115.5(4) . . ?
C28 N21 C29 127.2(4) . . ?
H21a C21 N13 109.5 . . ?
H21b C21 N13 109.5 . . ?
H21b C21 H21a 109.5 . . ?
H21c C21 N13 109.5 . . ?
H21c C21 H21a 109.5 . . ?
H21c C21 H21b 109.5 . . ?
C36 N22 N23 115.2(4) . . ?
C35 N22 N23 117.3(4) . . ?
C35 N22 C36 127.5(4) . . ?
C19 C22 N13 108.1(4) . . ?
C23 C22 N13 126.9(4) . . ?
C23 C22 C19 124.9(4) . . ?
N24 N23 N22 103.8(4) . . ?
C24 C23 C22 115.1(4) . . ?
C32 C23 C22 123.9(5) . . ?
C32 C23 C24 120.6(4) . . ?
C34 N24 N23 118.9(4) . . ?
C33 N24 N23 111.5(4) . . ?
C33 N24 C34 129.5(4) . . ?
C23 C24 N18 121.7(4) . . ?
C27 C24 N18 107.6(4) . . ?
C27 C24 C23 130.6(4) . . ?
H26a C26 N16 109.5 . . ?
H26b C26 N16 109.5 . . ?
H26b C26 H26a 109.5 . . ?
H26c C26 N16 109.5 . . ?
H26c C26 H26a 109.5 . . ?
H26c C26 H26b 109.5 . . ?
H25a C25 N18 109.5 . . ?
H25b C25 N18 109.5 . . ?
H25b C25 H25a 109.5 . . ?
H25c C25 N18 109.5 . . ?
H25c C25 H25a 109.5 . . ?
H25c C25 H25b 109.5 . . ?
H29a C29 N21 109.5 . . ?
H29b C29 N21 109.5 . . ?
H29b C29 H29a 109.5 . . ?
H29c C29 N21 109.5 . . ?
H29c C29 H29a 109.5 . . ?
H29c C29 H29b 109.5 . . ?
N21 C28 Ag2 124.8(4) . . ?
C31 C28 Ag2 133.6(3) . . ?
C31 C28 N21 101.5(4) . . ?
N16 C27 Ag4 126.5(3) . . ?
C24 C27 Ag4 131.9(4) . . ?
C24 C27 N16 101.3(4) . . ?
H30a C30 N19 109.5 . . ?
H30b C30 N19 109.5 . . ?
H30b C30 H30a 109.5 . . ?
H30c C30 N19 109.5 . . ?
H30c C30 H30a 109.5 . . ?
H30c C30 H30b 109.5 . . ?
C41 C40 N40 179.0(10) . . ?
N22 C36 Ag3 130.3(3) . . ?
C33 C36 Ag3 127.7(3) . . ?
C33 C36 N22 101.4(4) . . ?
H35a C35 N22 109.5 . . ?
H35b C35 N22 109.5 . . ?
H35b C35 H35a 109.5 . . ?
H35c C35 N22 109.5 . . ?
H35c C35 H35a 109.5 . . ?
H35c C35 H35b 109.5 . . ?
H34a C34 N24 109.5 . . ?
H34b C34 N24 109.5 . . ?
H34b C34 H34a 109.5 . . ?
H34c C34 N24 109.5 . . ?
H34c C34 H34a 109.5 . . ?
H34c C34 H34b 109.5 . . ?
C36 C33 N24 108.0(4) . . ?
C32 C33 N24 127.0(4) . . ?
C32 C33 C36 125.0(4) . . ?
C33 C32 C23 121.7(5) . . ?
C31 C32 C23 121.9(5) . . ?
C31 C32 C33 114.3(4) . . ?
C28 C31 N19 108.1(4) . . ?
C32 C31 N19 122.1(4) . . ?
C32 C31 C28 129.2(4) . . ?
C51 C50 N50 177.0(8) . . ?
H41a C41 C40 109.5 . . ?
H41b C41 C40 109.5 . . ?
H41b C41 H41a 109.5 . . ?
H41c C41 C40 109.5 . . ?
H41c C41 H41a 109.5 . . ?
H41c C41 H41b 109.5 . . ?
C71 C70 N70 179.4(6) . . ?
H71a C71 C70 109.5 . . ?
H71b C71 C70 109.5 . . ?
H71b C71 H71a 109.5 . . ?
H71c C71 C70 109.5 . . ?
H71c C71 H71a 109.5 . . ?
H71c C71 H71b 109.5 . . ?
H51a C51 C50 109.5 . . ?
H51b C51 C50 109.5 . . ?
H51b C51 H51a 109.5 . . ?
H51c C51 C50 109.5 . . ?
H51c C51 H51a 109.5 . . ?
H51c C51 H51b 109.5 . . ?

loop_
_geom_bond_atom_site_label_1
_geom_bond_atom_site_label_2
_geom_bond_distance
_geom_bond_site_symmetry_2
_geom_bond_publ_flag
Ag1 C1 2.082(5) . ?
Ag1 Ag4 3.3477(9) . ?
Ag1 C19 2.084(5) . ?
C1 N1 1.357(6) . ?
C1 C4 1.364(7) . ?
N1 C2 1.464(7) . ?
N1 N2 1.336(6) . ?
F1A B1 1.392(17) . ?
B1 F2A 1.37(2) . ?
B1 F4 1.375(8) . ?
B1 F3 1.365(8) . ?
B1 F1B 1.421(10) . ?
B1 F2B 1.334(12) . ?
Ag2 C9 2.079(5) . ?
Ag2 C28 2.075(5) . ?
C2 H2a 0.9800 . ?
C2 H2b 0.9800 . ?
C2 H2c 0.9800 . ?
N2 N3 1.324(6) . ?
B2 F5 1.285(9) . ?
B2 F6 1.294(8) . ?
B2 F7 1.426(10) . ?
B2 F8 1.357(8) . ?
B2 F1aa 1.539(14) . ?
B2 F0aa 1.458(14) . ?
N5 N4 1.318(6) . ?
N5 N6 1.313(7) . ?
C5 C4 1.498(7) . ?
C5 C6 1.484(7) . ?
C5 C14 1.336(8) . ?
Ag4 Ag3 3.3359(8) . ?
Ag4 C10 2.092(5) . ?
Ag4 C27 2.086(5) . ?
C4 N3 1.363(6) . ?
N4 C8 1.466(7) . ?
N4 C9 1.370(6) . ?
B4 F13 1.353(10) . ?
B4 F14 1.409(10) . ?
B4 F15A 1.379(11) . ?
B4 F16 1.371(9) . ?
B4 F15B 1.385(13) . ?
Ag3 C18 2.096(5) . ?
Ag3 C36 2.091(5) . ?
C3 H3a 0.9800 . ?
C3 H3b 0.9800 . ?
C3 H3c 0.9800 . ?
C3 N3 1.469(7) . ?
B3 F9 1.400(8) . ?
B3 F10 1.429(9) . ?
B3 F11 1.349(8) . ?
B3 F12 1.362(8) . ?
N6 C6 1.361(7) . ?
N6 C7 1.461(7) . ?
C6 C9 1.383(7) . ?
N7 N8 1.329(6) . ?
N7 C10 1.374(6) . ?
N7 C11 1.466(7) . ?
C7 H7a 0.9800 . ?
C7 H7b 0.9800 . ?
C7 H7c 0.9800 . ?
N8 N9 1.328(6) . ?
C8 H8a 0.9800 . ?
C8 H8b 0.9800 . ?
C8 H8c 0.9800 . ?
N9 C12 1.461(7) . ?
N9 C13 1.355(6) . ?
C10 C13 1.374(7) . ?
N10 N11 1.324(5) . ?
N10 C18 1.360(6) . ?
N10 C17 1.464(6) . ?
C11 H11a 0.9800 . ?
C11 H11b 0.9800 . ?
C11 H11c 0.9800 . ?
N11 N12 1.322(6) . ?
C12 H12a 0.9800 . ?
C12 H12b 0.9800 . ?
C12 H12c 0.9800 . ?
N12 C15 1.363(6) . ?
N12 C16 1.467(6) . ?
N13 N14 1.323(6) . ?
N13 C21 1.457(6) . ?
N13 C22 1.365(6) . ?
C13 C14 1.506(8) . ?
N14 N15 1.329(6) . ?
C14 C15 1.483(7) . ?
N15 C19 1.356(6) . ?
N15 C20 1.475(6) . ?
C15 C18 1.381(7) . ?
C16 H16a 0.9800 . ?
C16 H16b 0.9800 . ?
C16 H16c 0.9800 . ?
N16 N17 1.321(6) . ?
N16 C26 1.472(7) . ?
N16 C27 1.363(6) . ?
N18 N17 1.319(6) . ?
N18 C24 1.374(6) . ?
N18 C25 1.460(6) . ?
C17 H17a 0.9800 . ?
C17 H17b 0.9800 . ?
C17 H17c 0.9800 . ?
N19 N20 1.319(6) . ?
N19 C30 1.468(6) . ?
N19 C31 1.365(6) . ?
C19 C22 1.381(7) . ?
N20 N21 1.330(6) . ?
C20 H20a 0.9800 . ?
C20 H20b 0.9800 . ?
C20 H20c 0.9800 . ?
N21 C29 1.469(6) . ?
N21 C28 1.372(6) . ?
C21 H21a 0.9800 . ?
C21 H21b 0.9800 . ?
C21 H21c 0.9800 . ?
N22 N23 1.322(5) . ?
N22 C36 1.366(6) . ?
N22 C35 1.464(6) . ?
C22 C23 1.482(7) . ?
N23 N24 1.310(6) . ?
C23 C24 1.489(7) . ?
C23 C32 1.345(7) . ?
N24 C34 1.467(6) . ?
N24 C33 1.360(6) . ?
C24 C27 1.389(7) . ?
C26 H26a 0.9800 . ?
C26 H26b 0.9800 . ?
C26 H26c 0.9800 . ?
C25 H25a 0.9800 . ?
C25 H25b 0.9800 . ?
C25 H25c 0.9800 . ?
C29 H29a 0.9800 . ?
C29 H29b 0.9800 . ?
C29 H29c 0.9800 . ?
C28 C31 1.377(7) . ?
C30 H30a 0.9800 . ?
C30 H30b 0.9800 . ?
C30 H30c 0.9800 . ?
N40 C40 1.114(10) . ?
C40 C41 1.445(12) . ?
C36 C33 1.380(7) . ?
C35 H35a 0.9800 . ?
C35 H35b 0.9800 . ?
C35 H35c 0.9800 . ?
C34 H34a 0.9800 . ?
C34 H34b 0.9800 . ?
C34 H34c 0.9800 . ?
C33 C32 1.487(7) . ?
C32 C31 1.487(7) . ?
N50 C50 1.137(8) . ?
C50 C51 1.461(9) . ?
C41 H41a 0.9800 . ?
C41 H41b 0.9800 . ?
C41 H41c 0.9800 . ?
C70 N70 1.129(7) . ?
C70 C71 1.457(8) . ?
C71 H71a 0.9800 . ?
C71 H71b 0.9800 . ?
C71 H71c 0.9800 . ?
C51 H51a 0.9800 . ?
C51 H51b 0.9800 . ?
C51 H51c 0.9800 . ?

loop_
_restr_U_iso_atom_site_label
_restr_U_iso_weight_param
F1A 0.0020
F1A 0.2000
F2A 0.0020
F2A 0.2000
F2A 0.2000
F5 0.0020
F7 0.0020
F14 0.0020
F15A 0.2000
F15A 0.0020
C41 0.0010
F1B 0.2000
F2B 0.2000
F2B 0.2000

loop_
_smtbx_masks_void_nr
_smtbx_masks_void_average_x
_smtbx_masks_void_average_y
_smtbx_masks_void_average_z
_smtbx_masks_void_volume
_smtbx_masks_void_count_electrons
_smtbx_masks_void_content
1 0.500 0.000 1.000 189.8 49.2 ?
2 0.500 0.000 0.500 81.0 18.6 ?
